data_2243145
loop_
_publ_author_name
'Tacke, Matthias'
'Marh\"ofer, Daniel'
'Althani, Hessah'
'M\"uller-Bunz, Helge'

_publ_section_title
;
 Unexpected reactions of NHC*---Cu^I^ and ---Ag^I^ bromides with potassium
 thio- or selenocyanate
;
_journal_coeditor_code WM5519
_journal_issue 11
_journal_name_full 'Acta Crystallographica Section E'
_journal_page_first 1657
_journal_page_last 1663
_journal_paper_doi 10.1107/S2056989019013719
_journal_volume 75
_journal_year 2019
_chemical_formula_iupac '[Ag2 Br2 (C29 H24 N2 Se1)4], 6C H2 Cl2'
_chemical_formula_moiety 'C116 H96 Ag2 Br2 N8 Se4, 6(C H2 Cl2)'
_chemical_formula_sum 'C122 H108 Ag2 Br2 Cl12 N8 Se4'
_chemical_formula_weight 2802.96
_chemical_name_systematic
;Bis(\m-1,3-dibenzyl-4,5-diphenyl-2-selenoimidazole-\k^2^<i>Se</i>:<i>Se</i>)bis[bromido(1,3-dibenzyl-4,5-diphenyl-2-selenoimidazole-\k<i>Se</i>)silver(I)]
dichloromethane hexasolvate
;
_space_group_crystal_system triclinic
_space_group_IT_number 2
_space_group_name_Hall '-P 1'
_space_group_name_H-M_alt 'P -1'
_symmetry_space_group_name_Hall '-P 1'
_symmetry_space_group_name_H-M 'P -1'
_atom_sites_solution_hydrogens geom
_atom_sites_solution_primary direct
_atom_sites_solution_secondary difmap
_audit_creation_method SHELXL-2014
_cell_angle_alpha 106.4172(7)
_cell_angle_beta 112.2820(8)
_cell_angle_gamma 96.2211(6)
_cell_formula_units_Z 1
_cell_length_a 13.62650(10)
_cell_length_b 14.74220(10)
_cell_length_c 16.9397(2)
_cell_measurement_reflns_used 42526
_cell_measurement_temperature 150(2)
_cell_measurement_theta_max 26.3460
_cell_measurement_theta_min 2.9650
_cell_volume 2930.05(5)
_computing_cell_refinement
;
CrysAlis PRO (Rigaku OD, 2015)
;
_computing_data_collection
;
CrysAlis PRO (Rigaku OD, 2015)
;
_computing_data_reduction
;
CrysAlis PRO (Rigaku OD, 2015)
;
_computing_molecular_graphics
;
DIAMOND (Brandenburg, 1999)
;
_computing_publication_material
;
publCIF (Westrip, 2010)
;
_computing_structure_refinement
;
SHELXL2014 (Sheldrick, 2015b)
;
_computing_structure_solution
;
SHELXT (Sheldrick, 2015a)
;
_diffrn_ambient_temperature 150(2)
_diffrn_detector_area_resol_mean 10.3196
_diffrn_measured_fraction_theta_full 0.999
_diffrn_measured_fraction_theta_max 0.997
_diffrn_measurement_device_type 'Rigaku SuperNova, Dual, Cu at zero, Atlas'
_diffrn_measurement_method '\w scans'
_diffrn_radiation_type MoK\a
_diffrn_radiation_wavelength 0.71073
_diffrn_reflns_av_R_equivalents 0.0365
_diffrn_reflns_av_unetI/netI 0.0167
_diffrn_reflns_limit_h_max 17
_diffrn_reflns_limit_h_min -17
_diffrn_reflns_limit_k_max 18
_diffrn_reflns_limit_k_min -18
_diffrn_reflns_limit_l_max 21
_diffrn_reflns_limit_l_min -21
_diffrn_reflns_number 119415
_diffrn_reflns_theta_full 25.242
_diffrn_reflns_theta_max 26.420
_diffrn_reflns_theta_min 2.777
_diffrn_source 'micro-focus sealed X-ray tube'
_exptl_absorpt_coefficient_mu 2.584
_exptl_absorpt_correction_T_max 0.664
_exptl_absorpt_correction_T_min 0.517
_exptl_absorpt_correction_type gaussian
_exptl_absorpt_process_details
;
(CrysAlis PRO; Rigaku OD, 2015)
;
_exptl_crystal_colour 'clear pale yellow'
_exptl_crystal_density_diffrn 1.589
_exptl_crystal_description prism
_exptl_crystal_F_000 1400
_exptl_crystal_size_max 0.370
_exptl_crystal_size_mid 0.258
_exptl_crystal_size_min 0.198
_refine_diff_density_max 1.050
_refine_diff_density_min -1.485
_refine_ls_extinction_method none
_refine_ls_goodness_of_fit_ref 1.031
_refine_ls_hydrogen_treatment constr
_refine_ls_matrix_type full
_refine_ls_number_parameters 654
_refine_ls_number_reflns 12002
_refine_ls_number_restraints 0
_refine_ls_restrained_S_all 1.031
_refine_ls_R_factor_all 0.0406
_refine_ls_R_factor_gt 0.0348
_refine_ls_shift/su_max 0.002
_refine_ls_shift/su_mean 0.000
_refine_ls_structure_factor_coef Fsqd
_refine_ls_weighting_details 'w=1/[\s^2^(Fo^2^)+(0.0468P)^2^+5.4618P] where P=(Fo^2^+2Fc^2^)/3'
_refine_ls_weighting_scheme calc
_refine_ls_wR_factor_gt 0.0915
_refine_ls_wR_factor_ref 0.0959
_reflns_number_gt 10726
_reflns_number_total 12002
_reflns_threshold_expression 'I > 2\s(I)'
_cod_data_source_file wm5519sup1.cif
_cod_data_source_block 2
_cod_original_cell_volume 2930.04(5)
_cod_database_code 2243145
_shelx_space_group_comment
;
The symmetry employed for this shelxl refinement is uniquely defined
by the following loop, which should always be used as a source of
symmetry information in preference to the above space-group names.
They are only intended as comments.
;
_shelxl_version_number 2.014

loop_
_space_group_symop_operation_xyz
'x, y, z'
'-x, -y, -z'

loop_
_atom_site_type_symbol
_atom_site_label
_atom_site_fract_x
_atom_site_fract_y
_atom_site_fract_z
_atom_site_U_iso_or_equiv
_atom_site_adp_type
_atom_site_calc_flag
_atom_site_occupancy
_atom_site_disorder_assembly
_atom_site_disorder_group
C C1 0.2991(3) 0.2585(2) 0.5958(2) 0.0303(6) Uani d 1 . .
H H1 0.3686 0.2453 0.6224 0.036 Uiso calc 1 . .
C C2 0.2264(3) 0.2008(3) 0.5078(2) 0.0390(8) Uani d 1 . .
H H2 0.2460 0.1483 0.4743 0.047 Uiso calc 1 . .
C C3 0.1255(3) 0.2194(3) 0.4687(3) 0.0476(9) Uani d 1 . .
H H3 0.0752 0.1796 0.4083 0.057 Uiso calc 1 . .
C C4 0.0978(3) 0.2950(3) 0.5167(3) 0.0530(10) Uani d 1 . .
H H4 0.0283 0.3078 0.4894 0.064 Uiso calc 1 . .
C C5 0.1709(3) 0.3540(3) 0.6060(3) 0.0422(8) Uani d 1 . .
H H5 0.1509 0.4065 0.6390 0.051 Uiso calc 1 . .
C C6 0.2721(2) 0.3356(2) 0.6459(2) 0.0281(6) Uani d 1 . .
C C7 0.3529(2) 0.3973(2) 0.7424(2) 0.0277(6) Uani d 1 . .
H H7A 0.3201 0.4477 0.7680 0.033 Uiso calc 1 . .
H H7B 0.3677 0.3555 0.7801 0.033 Uiso calc 1 . .
N N1 0.45650(19) 0.44492(16) 0.74753(15) 0.0228(5) Uani d 1 . .
C C8 0.5529(2) 0.42207(19) 0.78510(18) 0.0227(5) Uani d 1 . .
Se Se1 0.57786(3) 0.32825(2) 0.83916(2) 0.02863(8) Uani d 1 . .
C C9 0.4711(2) 0.52088(19) 0.71564(18) 0.0232(5) Uani d 1 . .
C C10 0.3796(2) 0.5572(2) 0.66477(19) 0.0246(6) Uani d 1 . .
C C11 0.3552(3) 0.5471(2) 0.5752(2) 0.0351(7) Uani d 1 . .
H H11 0.3998 0.5197 0.5481 0.042 Uiso calc 1 . .
C C12 0.2666(3) 0.5764(3) 0.5246(2) 0.0444(9) Uani d 1 . .
H H12 0.2507 0.5691 0.4632 0.053 Uiso calc 1 . .
C C13 0.2019(3) 0.6158(3) 0.5630(3) 0.0462(9) Uani d 1 . .
H H13 0.1414 0.6362 0.5283 0.055 Uiso calc 1 . .
C C14 0.2241(4) 0.6259(3) 0.6511(3) 0.0519(10) Uani d 1 . .
H H14 0.1781 0.6521 0.6771 0.062 Uiso calc 1 . .
C C15 0.3137(3) 0.5981(3) 0.7029(2) 0.0412(8) Uani d 1 . .
H H15 0.3300 0.6070 0.7647 0.049 Uiso calc 1 . .
C C16 0.5788(2) 0.54519(19) 0.73583(18) 0.0227(5) Uani d 1 . .
C C17 0.6406(2) 0.6262(2) 0.72556(19) 0.0252(6) Uani d 1 . .
C C18 0.6984(3) 0.6095(2) 0.6728(2) 0.0329(7) Uani d 1 . .
H H18 0.6978 0.5446 0.6418 0.039 Uiso calc 1 . .
C C19 0.7568(3) 0.6868(3) 0.6651(3) 0.0418(8) Uani d 1 . .
H H19 0.7959 0.6749 0.6288 0.050 Uiso calc 1 . .
C C20 0.7583(3) 0.7811(3) 0.7102(3) 0.0441(8) Uani d 1 . .
H H20 0.7991 0.8341 0.7055 0.053 Uiso calc 1 . .
C C21 0.7003(3) 0.7986(2) 0.7623(3) 0.0436(8) Uani d 1 . .
H H21 0.7011 0.8638 0.7929 0.052 Uiso calc 1 . .
C C22 0.6411(3) 0.7217(2) 0.7702(2) 0.0331(7) Uani d 1 . .
H H22 0.6011 0.7340 0.8058 0.040 Uiso calc 1 . .
N N2 0.62857(19) 0.48262(16) 0.77814(15) 0.0220(5) Uani d 1 . .
C C23 0.7469(2) 0.4912(2) 0.82079(19) 0.0267(6) Uani d 1 . .
H H23A 0.7644 0.4699 0.8739 0.032 Uiso calc 1 . .
H H23B 0.7852 0.5608 0.8439 0.032 Uiso calc 1 . .
C C24 0.7915(2) 0.4329(2) 0.75860(19) 0.0273(6) Uani d 1 . .
C C25 0.7432(3) 0.3347(2) 0.7062(2) 0.0311(6) Uani d 1 . .
H H25 0.6773 0.3042 0.7050 0.037 Uiso calc 1 . .
C C26 0.7911(3) 0.2812(3) 0.6557(2) 0.0387(7) Uani d 1 . .
H H26 0.7580 0.2142 0.6206 0.046 Uiso calc 1 . .
C C27 0.8863(3) 0.3247(3) 0.6561(2) 0.0393(8) Uani d 1 . .
H H27 0.9187 0.2875 0.6216 0.047 Uiso calc 1 . .
C C28 0.9342(3) 0.4220(3) 0.7065(2) 0.0413(8) Uani d 1 . .
H H28 0.9996 0.4524 0.7069 0.050 Uiso calc 1 . .
C C29 0.8862(3) 0.4759(3) 0.7571(2) 0.0351(7) Uani d 1 . .
H H29 0.9190 0.5432 0.7912 0.042 Uiso calc 1 . .
C C30 0.5585(3) 0.1771(3) 1.0909(2) 0.0491(9) Uani d 1 . .
H H30 0.6202 0.2240 1.1018 0.059 Uiso calc 1 . .
C C31 0.5587(4) 0.1424(4) 1.1588(3) 0.0648(13) Uani d 1 . .
H H31 0.6199 0.1666 1.2167 0.078 Uiso calc 1 . .
C C32 0.4709(4) 0.0730(3) 1.1427(3) 0.0563(12) Uani d 1 . .
H H32 0.4721 0.0474 1.1885 0.068 Uiso calc 1 . .
C C33 0.3819(4) 0.0412(3) 1.0607(3) 0.0651(13) Uani d 1 . .
H H33 0.3199 -0.0052 1.0498 0.078 Uiso calc 1 . .
C C34 0.3818(4) 0.0765(3) 0.9930(3) 0.0558(11) Uani d 1 . .
H H34 0.3197 0.0531 0.9356 0.067 Uiso calc 1 . .
C C35 0.4684(3) 0.1437(2) 1.00705(19) 0.0283(6) Uani d 1 . .
C C36 0.4722(2) 0.1824(2) 0.93410(18) 0.0236(5) Uani d 1 . .
H H36A 0.5324 0.2419 0.9626 0.028 Uiso calc 1 . .
H H36B 0.4878 0.1331 0.8900 0.028 Uiso calc 1 . .
N N3 0.36874(18) 0.20544(16) 0.88532(14) 0.0195(4) Uani d 1 . .
C C37 0.3351(2) 0.28258(19) 0.92241(17) 0.0208(5) Uani d 1 . .
Se Se2 0.41926(2) 0.38665(2) 1.03116(2) 0.02432(7) Uani d 1 . .
C C38 0.2820(2) 0.14190(19) 0.80476(17) 0.0208(5) Uani d 1 . .
C C39 0.2888(2) 0.0524(2) 0.74254(18) 0.0222(5) Uani d 1 . .
C C40 0.3653(2) 0.0541(2) 0.7071(2) 0.0280(6) Uani d 1 . .
H H40 0.4178 0.1129 0.7258 0.034 Uiso calc 1 . .
C C41 0.3649(3) -0.0308(2) 0.6440(2) 0.0344(7) Uani d 1 . .
H H41 0.4175 -0.0297 0.6199 0.041 Uiso calc 1 . .
C C42 0.2887(3) -0.1161(2) 0.6165(2) 0.0348(7) Uani d 1 . .
H H42 0.2887 -0.1736 0.5733 0.042 Uiso calc 1 . .
C C43 0.2124(3) -0.1183(2) 0.6515(2) 0.0315(7) Uani d 1 . .
H H43 0.1601 -0.1773 0.6325 0.038 Uiso calc 1 . .
C C44 0.2119(2) -0.0345(2) 0.71439(19) 0.0261(6) Uani d 1 . .
H H44 0.1592 -0.0362 0.7383 0.031 Uiso calc 1 . .
C C45 0.1938(2) 0.18073(19) 0.79410(18) 0.0217(5) Uani d 1 . .
C C46 0.0815(2) 0.14143(19) 0.72006(18) 0.0224(5) Uani d 1 . .
C C47 0.0640(2) 0.1324(2) 0.63145(19) 0.0273(6) Uani d 1 . .
H H47 0.1229 0.1550 0.6194 0.033 Uiso calc 1 . .
C C48 -0.0397(3) 0.0901(2) 0.5609(2) 0.0336(7) Uani d 1 . .
H H48 -0.0521 0.0847 0.5004 0.040 Uiso calc 1 . .
C C49 -0.1246(3) 0.0560(2) 0.5781(2) 0.0359(7) Uani d 1 . .
H H49 -0.1954 0.0268 0.5294 0.043 Uiso calc 1 . .
C C50 -0.1075(3) 0.0638(2) 0.6657(2) 0.0358(7) Uani d 1 . .
H H50 -0.1664 0.0395 0.6769 0.043 Uiso calc 1 . .
C C51 -0.0047(2) 0.1073(2) 0.7372(2) 0.0301(6) Uani d 1 . .
H H51 0.0068 0.1136 0.7976 0.036 Uiso calc 1 . .
N N4 0.22814(18) 0.26809(16) 0.86718(15) 0.0210(4) Uani d 1 . .
C C52 0.1591(2) 0.3352(2) 0.87987(19) 0.0236(5) Uani d 1 . .
H H52A 0.1031 0.3288 0.8193 0.028 Uiso calc 1 . .
H H52B 0.2048 0.4028 0.9088 0.028 Uiso calc 1 . .
C C53 0.1023(2) 0.3184(2) 0.93731(19) 0.0262(6) Uani d 1 . .
C C54 0.1310(3) 0.2618(2) 0.9917(2) 0.0325(7) Uani d 1 . .
H H54 0.1874 0.2290 0.9922 0.039 Uiso calc 1 . .
C C55 0.0770(3) 0.2531(3) 1.0453(2) 0.0434(8) Uani d 1 . .
H H55 0.0962 0.2139 1.0820 0.052 Uiso calc 1 . .
C C56 -0.0046(3) 0.3012(3) 1.0454(3) 0.0464(9) Uani d 1 . .
H H56 -0.0407 0.2956 1.0827 0.056 Uiso calc 1 . .
C C57 -0.0336(3) 0.3573(3) 0.9915(3) 0.0463(9) Uani d 1 . .
H H57 -0.0898 0.3903 0.9914 0.056 Uiso calc 1 . .
C C58 0.0191(3) 0.3656(3) 0.9375(2) 0.0375(7) Uani d 1 . .
H H58 -0.0017 0.4040 0.9001 0.045 Uiso calc 1 . .
Ag Ag 0.59867(2) 0.44437(2) 1.00177(2) 0.03306(7) Uani d 1 . .
Br Br 0.77487(3) 0.41077(3) 1.11754(2) 0.04318(9) Uani d 1 . .
C C59 0.4858(4) 0.7506(4) 0.5306(3) 0.0671(13) Uani d 1 . .
H H59A 0.5389 0.7634 0.5941 0.081 Uiso calc 1 . .
H H59B 0.4115 0.7398 0.5281 0.081 Uiso calc 1 . .
Cl Cl1 0.49731(8) 0.64544(7) 0.45851(6) 0.0459(2) Uani d 1 . .
Cl Cl2 0.50991(12) 0.85328(9) 0.50091(11) 0.0817(4) Uani d 1 . .
C C60 0.7655(4) 0.1514(3) 0.8195(3) 0.0628(12) Uani d 1 . .
H H60A 0.7439 0.1961 0.8623 0.075 Uiso calc 0.898(4) A 1
H H60B 0.8157 0.1914 0.8058 0.075 Uiso calc 0.898(4) A 1
H H60C 0.7912 0.2167 0.8192 0.075 Uiso calc 0.102(4) A 2
H H60D 0.8253 0.1173 0.8271 0.075 Uiso calc 0.102(4) A 2
Cl Cl3 0.64844(9) 0.08367(10) 0.71812(10) 0.0764(4) Uani d 1 . .
Cl Cl4A 0.83340(11) 0.07387(9) 0.87093(9) 0.0670(5) Uani d 0.898(4) A 1
Cl Cl4B 0.7203(18) 0.1617(16) 0.9129(15) 0.120(7) Uiso d 0.102(4) A 2

loop_
_atom_site_aniso_label
_atom_site_aniso_U_11
_atom_site_aniso_U_22
_atom_site_aniso_U_33
_atom_site_aniso_U_12
_atom_site_aniso_U_13
_atom_site_aniso_U_23
C1 0.0294(15) 0.0298(15) 0.0306(15) 0.0035(12) 0.0132(13) 0.0099(12)
C2 0.0415(19) 0.0386(18) 0.0322(17) -0.0023(14) 0.0181(15) 0.0073(14)
C3 0.041(2) 0.055(2) 0.0329(18) -0.0089(17) 0.0050(16) 0.0178(17)
C4 0.0272(18) 0.057(2) 0.064(3) 0.0042(16) 0.0014(17) 0.032(2)
C5 0.0316(17) 0.0375(18) 0.056(2) 0.0100(14) 0.0151(16) 0.0194(16)
C6 0.0261(15) 0.0273(14) 0.0339(16) 0.0040(11) 0.0143(13) 0.0138(12)
C7 0.0294(15) 0.0283(14) 0.0292(15) 0.0058(12) 0.0173(13) 0.0094(12)
N1 0.0287(12) 0.0201(11) 0.0191(11) 0.0052(9) 0.0111(10) 0.0054(9)
C8 0.0306(15) 0.0183(12) 0.0171(12) 0.0058(11) 0.0103(11) 0.0030(10)
Se1 0.04242(18) 0.02315(14) 0.02676(15) 0.01194(12) 0.01801(13) 0.01214(12)
C9 0.0297(15) 0.0211(13) 0.0175(12) 0.0055(11) 0.0101(11) 0.0053(10)
C10 0.0269(14) 0.0212(13) 0.0252(14) 0.0067(11) 0.0115(12) 0.0068(11)
C11 0.0392(18) 0.0455(18) 0.0283(16) 0.0242(15) 0.0173(14) 0.0147(14)
C12 0.048(2) 0.054(2) 0.0320(17) 0.0304(18) 0.0127(16) 0.0164(16)
C13 0.041(2) 0.047(2) 0.057(2) 0.0287(17) 0.0187(18) 0.0240(18)
C14 0.061(2) 0.057(2) 0.068(3) 0.042(2) 0.045(2) 0.032(2)
C15 0.059(2) 0.0440(19) 0.0388(18) 0.0285(17) 0.0317(17) 0.0190(15)
C16 0.0283(14) 0.0220(13) 0.0169(12) 0.0072(11) 0.0090(11) 0.0060(10)
C17 0.0267(14) 0.0259(14) 0.0211(13) 0.0065(11) 0.0067(11) 0.0107(11)
C18 0.0386(17) 0.0327(16) 0.0321(16) 0.0095(13) 0.0182(14) 0.0134(13)
C19 0.044(2) 0.047(2) 0.048(2) 0.0112(16) 0.0277(17) 0.0258(17)
C20 0.0414(19) 0.0384(18) 0.056(2) 0.0012(15) 0.0201(17) 0.0258(17)
C21 0.051(2) 0.0247(16) 0.050(2) 0.0044(14) 0.0191(18) 0.0113(15)
C22 0.0392(17) 0.0256(15) 0.0346(17) 0.0069(13) 0.0166(14) 0.0102(13)
N2 0.0263(12) 0.0204(11) 0.0182(11) 0.0069(9) 0.0085(9) 0.0063(9)
C23 0.0255(14) 0.0277(14) 0.0185(13) 0.0042(11) 0.0031(11) 0.0059(11)
C24 0.0247(14) 0.0347(15) 0.0221(14) 0.0121(12) 0.0058(11) 0.0133(12)
C25 0.0315(16) 0.0305(15) 0.0330(16) 0.0108(12) 0.0140(13) 0.0120(13)
C26 0.0450(19) 0.0378(17) 0.0352(17) 0.0201(15) 0.0166(15) 0.0127(14)
C27 0.0399(18) 0.054(2) 0.0351(17) 0.0282(16) 0.0193(15) 0.0210(16)
C28 0.0298(17) 0.062(2) 0.0378(18) 0.0155(16) 0.0146(15) 0.0229(17)
C29 0.0288(16) 0.0428(18) 0.0293(16) 0.0059(13) 0.0086(13) 0.0128(14)
C30 0.038(2) 0.080(3) 0.0338(18) 0.0264(19) 0.0095(16) 0.0301(19)
C31 0.064(3) 0.106(4) 0.040(2) 0.045(3) 0.017(2) 0.046(2)
C32 0.104(4) 0.054(2) 0.041(2) 0.054(3) 0.041(2) 0.0347(19)
C33 0.096(4) 0.051(2) 0.046(2) -0.004(2) 0.030(2) 0.024(2)
C34 0.070(3) 0.050(2) 0.0279(18) -0.0117(19) 0.0063(18) 0.0170(16)
C35 0.0396(17) 0.0255(14) 0.0216(14) 0.0170(12) 0.0115(13) 0.0096(11)
C36 0.0210(13) 0.0240(13) 0.0201(13) 0.0064(10) 0.0026(11) 0.0080(11)
N3 0.0195(11) 0.0202(11) 0.0158(10) 0.0044(8) 0.0049(9) 0.0060(9)
C37 0.0234(13) 0.0202(12) 0.0154(12) 0.0034(10) 0.0061(10) 0.0054(10)
Se2 0.02608(15) 0.02286(14) 0.01577(13) 0.00262(11) 0.00472(11) 0.00219(10)
C38 0.0199(13) 0.0222(13) 0.0154(12) 0.0030(10) 0.0035(10) 0.0062(10)
C39 0.0215(13) 0.0240(13) 0.0156(12) 0.0093(10) 0.0020(10) 0.0062(10)
C40 0.0247(14) 0.0323(15) 0.0244(14) 0.0096(12) 0.0077(12) 0.0093(12)
C41 0.0331(16) 0.0427(18) 0.0276(15) 0.0167(14) 0.0142(13) 0.0084(13)
C42 0.0388(17) 0.0315(16) 0.0228(15) 0.0169(13) 0.0053(13) 0.0012(12)
C43 0.0307(16) 0.0229(14) 0.0270(15) 0.0073(12) 0.0012(12) 0.0041(12)
C44 0.0258(14) 0.0253(14) 0.0221(13) 0.0068(11) 0.0053(11) 0.0080(11)
C45 0.0233(13) 0.0209(13) 0.0164(12) 0.0044(10) 0.0055(11) 0.0049(10)
C46 0.0202(13) 0.0210(13) 0.0200(13) 0.0074(10) 0.0036(11) 0.0050(10)
C47 0.0294(15) 0.0276(14) 0.0213(14) 0.0084(12) 0.0071(12) 0.0082(11)
C48 0.0373(17) 0.0317(16) 0.0198(14) 0.0104(13) 0.0013(13) 0.0064(12)
C49 0.0260(15) 0.0278(15) 0.0321(16) 0.0048(12) -0.0040(13) 0.0031(13)
C50 0.0234(15) 0.0359(17) 0.0383(18) 0.0030(12) 0.0079(13) 0.0083(14)
C51 0.0265(15) 0.0343(16) 0.0253(15) 0.0063(12) 0.0093(12) 0.0076(12)
N4 0.0216(11) 0.0202(11) 0.0175(11) 0.0054(9) 0.0059(9) 0.0046(9)
C52 0.0249(14) 0.0214(13) 0.0221(13) 0.0094(11) 0.0080(11) 0.0057(11)
C53 0.0246(14) 0.0258(14) 0.0197(13) 0.0034(11) 0.0065(11) 0.0014(11)
C54 0.0337(16) 0.0324(16) 0.0297(16) 0.0061(13) 0.0127(13) 0.0107(13)
C55 0.047(2) 0.045(2) 0.0382(19) 0.0003(16) 0.0190(16) 0.0175(16)
C56 0.042(2) 0.051(2) 0.0402(19) -0.0052(16) 0.0238(17) 0.0052(16)
C57 0.0378(19) 0.050(2) 0.048(2) 0.0116(16) 0.0242(17) 0.0057(17)
C58 0.0346(17) 0.0434(19) 0.0366(18) 0.0158(14) 0.0170(15) 0.0125(15)
Ag 0.03885(14) 0.03004(12) 0.02210(12) 0.00221(10) 0.00806(10) 0.00678(9)
Br 0.03466(18) 0.0598(2) 0.03813(19) 0.01376(16) 0.01402(15) 0.02296(16)
C59 0.078(3) 0.079(3) 0.044(2) 0.035(3) 0.031(2) 0.008(2)
Cl1 0.0467(5) 0.0523(5) 0.0417(5) 0.0182(4) 0.0221(4) 0.0143(4)
Cl2 0.0795(8) 0.0507(6) 0.1100(11) 0.0188(6) 0.0553(8) 0.0001(6)
C60 0.056(3) 0.046(2) 0.070(3) 0.0032(19) 0.023(2) 0.006(2)
Cl3 0.0393(6) 0.0724(8) 0.0863(9) 0.0018(5) 0.0126(6) 0.0080(6)
Cl4A 0.0709(9) 0.0580(8) 0.0583(8) -0.0081(6) 0.0150(6) 0.0272(6)

loop_
_atom_type_symbol
_atom_type_description
_atom_type_scat_dispersion_real
_atom_type_scat_dispersion_imag
_atom_type_scat_source
C C 0.0033 0.0016 'International Tables Vol C Tables 4.2.6.8 and 6.1.1.4'
H H 0.0000 0.0000 'International Tables Vol C Tables 4.2.6.8 and 6.1.1.4'
N N 0.0061 0.0033 'International Tables Vol C Tables 4.2.6.8 and 6.1.1.4'
Cl Cl 0.1484 0.1585 'International Tables Vol C Tables 4.2.6.8 and 6.1.1.4'
Se Se -0.0929 2.2259 'International Tables Vol C Tables 4.2.6.8 and 6.1.1.4'
Br Br -0.2901 2.4595 'International Tables Vol C Tables 4.2.6.8 and 6.1.1.4'
Ag Ag -0.8971 1.1015 'International Tables Vol C Tables 4.2.6.8 and 6.1.1.4'

loop_
_geom_angle_atom_site_label_1
_geom_angle_atom_site_label_2
_geom_angle_atom_site_label_3
_geom_angle_site_symmetry_1
_geom_angle_site_symmetry_3
_geom_angle
C2 C1 C6 . . 120.9(3)
C2 C1 H1 . . 119.5
C6 C1 H1 . . 119.5
C3 C2 C1 . . 119.9(3)
C3 C2 H2 . . 120.0
C1 C2 H2 . . 120.0
C4 C3 C2 . . 119.9(3)
C4 C3 H3 . . 120.0
C2 C3 H3 . . 120.0
C3 C4 C5 . . 120.7(3)
C3 C4 H4 . . 119.7
C5 C4 H4 . . 119.7
C6 C5 C4 . . 119.8(4)
C6 C5 H5 . . 120.1
C4 C5 H5 . . 120.1
C5 C6 C1 . . 118.7(3)
C5 C6 C7 . . 121.4(3)
C1 C6 C7 . . 119.8(3)
N1 C7 C6 . . 112.7(2)
N1 C7 H7A . . 109.1
C6 C7 H7A . . 109.1
N1 C7 H7B . . 109.1
C6 C7 H7B . . 109.1
H7A C7 H7B . . 107.8
C8 N1 C9 . . 109.8(2)
C8 N1 C7 . . 124.5(2)
C9 N1 C7 . . 125.7(2)
N2 C8 N1 . . 106.8(2)
N2 C8 Se1 . . 126.4(2)
N1 C8 Se1 . . 126.8(2)
C8 Se1 Ag . . 94.72(8)
C16 C9 N1 . . 106.7(2)
C16 C9 C10 . . 130.3(3)
N1 C9 C10 . . 122.8(3)
C11 C10 C15 . . 118.5(3)
C11 C10 C9 . . 119.6(3)
C15 C10 C9 . . 121.9(3)
C10 C11 C12 . . 120.7(3)
C10 C11 H11 . . 119.6
C12 C11 H11 . . 119.6
C13 C12 C11 . . 120.1(3)
C13 C12 H12 . . 120.0
C11 C12 H12 . . 120.0
C14 C13 C12 . . 120.2(3)
C14 C13 H13 . . 119.9
C12 C13 H13 . . 119.9
C13 C14 C15 . . 120.2(3)
C13 C14 H14 . . 119.9
C15 C14 H14 . . 119.9
C10 C15 C14 . . 120.3(3)
C10 C15 H15 . . 119.8
C14 C15 H15 . . 119.8
C9 C16 N2 . . 107.2(2)
C9 C16 C17 . . 129.5(3)
N2 C16 C17 . . 123.1(2)
C18 C17 C22 . . 119.4(3)
C18 C17 C16 . . 121.6(3)
C22 C17 C16 . . 119.0(3)
C19 C18 C17 . . 120.5(3)
C19 C18 H18 . . 119.8
C17 C18 H18 . . 119.8
C20 C19 C18 . . 120.0(3)
C20 C19 H19 . . 120.0
C18 C19 H19 . . 120.0
C19 C20 C21 . . 120.1(3)
C19 C20 H20 . . 120.0
C21 C20 H20 . . 120.0
C20 C21 C22 . . 120.4(3)
C20 C21 H21 . . 119.8
C22 C21 H21 . . 119.8
C21 C22 C17 . . 119.6(3)
C21 C22 H22 . . 120.2
C17 C22 H22 . . 120.2
C8 N2 C16 . . 109.5(2)
C8 N2 C23 . . 124.8(2)
C16 N2 C23 . . 125.1(2)
N2 C23 C24 . . 115.0(2)
N2 C23 H23A . . 108.5
C24 C23 H23A . . 108.5
N2 C23 H23B . . 108.5
C24 C23 H23B . . 108.5
H23A C23 H23B . . 107.5
C29 C24 C25 . . 118.5(3)
C29 C24 C23 . . 119.8(3)
C25 C24 C23 . . 121.6(3)
C26 C25 C24 . . 120.2(3)
C26 C25 H25 . . 119.9
C24 C25 H25 . . 119.9
C27 C26 C25 . . 120.7(3)
C27 C26 H26 . . 119.7
C25 C26 H26 . . 119.7
C28 C27 C26 . . 119.8(3)
C28 C27 H27 . . 120.1
C26 C27 H27 . . 120.1
C27 C28 C29 . . 119.7(3)
C27 C28 H28 . . 120.2
C29 C28 H28 . . 120.2
C24 C29 C28 . . 121.2(3)
C24 C29 H29 . . 119.4
C28 C29 H29 . . 119.4
C31 C30 C35 . . 120.1(4)
C31 C30 H30 . . 119.9
C35 C30 H30 . . 119.9
C32 C31 C30 . . 120.2(4)
C32 C31 H31 . . 119.9
C30 C31 H31 . . 119.9
C33 C32 C31 . . 119.5(4)
C33 C32 H32 . . 120.2
C31 C32 H32 . . 120.2
C32 C33 C34 . . 120.0(4)
C32 C33 H33 . . 120.0
C34 C33 H33 . . 120.0
C35 C34 C33 . . 121.2(4)
C35 C34 H34 . . 119.4
C33 C34 H34 . . 119.4
C34 C35 C30 . . 118.8(3)
C34 C35 C36 . . 122.7(3)
C30 C35 C36 . . 118.4(3)
N3 C36 C35 . . 112.0(2)
N3 C36 H36A . . 109.2
C35 C36 H36A . . 109.2
N3 C36 H36B . . 109.2
C35 C36 H36B . . 109.2
H36A C36 H36B . . 107.9
C37 N3 C38 . . 109.6(2)
C37 N3 C36 . . 123.6(2)
C38 N3 C36 . . 125.3(2)
N3 C37 N4 . . 106.8(2)
N3 C37 Se2 . . 126.4(2)
N4 C37 Se2 . . 126.8(2)
C37 Se2 Ag . 2_667 108.43(8)
C37 Se2 Ag . . 100.72(8)
Ag Se2 Ag 2_667 . 73.649(11)
C45 C38 N3 . . 106.9(2)
C45 C38 C39 . . 127.7(2)
N3 C38 C39 . . 125.4(2)
C40 C39 C44 . . 119.5(3)
C40 C39 C38 . . 121.4(3)
C44 C39 C38 . . 118.9(3)
C39 C40 C41 . . 119.9(3)
C39 C40 H40 . . 120.1
C41 C40 H40 . . 120.1
C42 C41 C40 . . 120.3(3)
C42 C41 H41 . . 119.9
C40 C41 H41 . . 119.9
C41 C42 C43 . . 120.2(3)
C41 C42 H42 . . 119.9
C43 C42 H42 . . 119.9
C42 C43 C44 . . 120.2(3)
C42 C43 H43 . . 119.9
C44 C43 H43 . . 119.9
C43 C44 C39 . . 120.0(3)
C43 C44 H44 . . 120.0
C39 C44 H44 . . 120.0
C38 C45 N4 . . 106.9(2)
C38 C45 C46 . . 128.4(2)
N4 C45 C46 . . 124.7(2)
C51 C46 C47 . . 119.9(3)
C51 C46 C45 . . 120.6(3)
C47 C46 C45 . . 119.3(3)
C48 C47 C46 . . 119.7(3)
C48 C47 H47 . . 120.2
C46 C47 H47 . . 120.2
C49 C48 C47 . . 120.2(3)
C49 C48 H48 . . 119.9
C47 C48 H48 . . 119.9
C48 C49 C50 . . 120.4(3)
C48 C49 H49 . . 119.8
C50 C49 H49 . . 119.8
C49 C50 C51 . . 120.2(3)
C49 C50 H50 . . 119.9
C51 C50 H50 . . 119.9
C50 C51 C46 . . 119.6(3)
C50 C51 H51 . . 120.2
C46 C51 H51 . . 120.2
C37 N4 C45 . . 109.7(2)
C37 N4 C52 . . 125.6(2)
C45 N4 C52 . . 124.7(2)
N4 C52 C53 . . 114.1(2)
N4 C52 H52A . . 108.7
C53 C52 H52A . . 108.7
N4 C52 H52B . . 108.7
C53 C52 H52B . . 108.7
H52A C52 H52B . . 107.6
C54 C53 C58 . . 118.9(3)
C54 C53 C52 . . 123.7(3)
C58 C53 C52 . . 117.3(3)
C53 C54 C55 . . 119.9(3)
C53 C54 H54 . . 120.0
C55 C54 H54 . . 120.0
C56 C55 C54 . . 120.4(3)
C56 C55 H55 . . 119.8
C54 C55 H55 . . 119.8
C57 C56 C55 . . 120.0(3)
C57 C56 H56 . . 120.0
C55 C56 H56 . . 120.0
C56 C57 C58 . . 120.0(3)
C56 C57 H57 . . 120.0
C58 C57 H57 . . 120.0
C57 C58 C53 . . 120.8(3)
C57 C58 H58 . . 119.6
C53 C58 H58 . . 119.6
Br Ag Se1 . . 102.274(13)
Br Ag Se2 . 2_667 126.883(14)
Se1 Ag Se2 . 2_667 100.026(11)
Br Ag Se2 . . 109.628(12)
Se1 Ag Se2 . . 110.623(12)
Se2 Ag Se2 2_667 . 106.352(11)
Cl1 C59 Cl2 . . 112.3(3)
Cl1 C59 H59A . . 109.1
Cl2 C59 H59A . . 109.1
Cl1 C59 H59B . . 109.1
Cl2 C59 H59B . . 109.1
H59A C59 H59B . . 107.9
Cl3 C60 Cl4A . . 110.9(2)
Cl3 C60 Cl4B . . 104.9(7)
Cl3 C60 H60A . . 109.5
Cl4A C60 H60A . . 109.5
Cl3 C60 H60B . . 109.5
Cl4A C60 H60B . . 109.5
H60A C60 H60B . . 108.0
Cl3 C60 H60C . . 110.8
Cl4B C60 H60C . . 110.8
Cl3 C60 H60D . . 110.8
Cl4B C60 H60D . . 110.8
H60C C60 H60D . . 108.8

loop_
_geom_bond_atom_site_label_1
_geom_bond_atom_site_label_2
_geom_bond_site_symmetry_2
_geom_bond_distance
C1 C2 . 1.381(5)
C1 C6 . 1.390(4)
C1 H1 . 0.9500
C2 C3 . 1.379(5)
C2 H2 . 0.9500
C3 C4 . 1.362(6)
C3 H3 . 0.9500
C4 C5 . 1.400(6)
C4 H4 . 0.9500
C5 C6 . 1.383(5)
C5 H5 . 0.9500
C6 C7 . 1.512(4)
C7 N1 . 1.466(4)
C7 H7A . 0.9900
C7 H7B . 0.9900
N1 C8 . 1.352(4)
N1 C9 . 1.400(3)
C8 N2 . 1.351(4)
C8 Se1 . 1.857(3)
Se1 Ag . 2.6899(4)
C9 C16 . 1.354(4)
C9 C10 . 1.475(4)
C10 C11 . 1.384(4)
C10 C15 . 1.386(4)
C11 C12 . 1.384(4)
C11 H11 . 0.9500
C12 C13 . 1.368(5)
C12 H12 . 0.9500
C13 C14 . 1.365(6)
C13 H13 . 0.9500
C14 C15 . 1.389(5)
C14 H14 . 0.9500
C15 H15 . 0.9500
C16 N2 . 1.402(3)
C16 C17 . 1.476(4)
C17 C18 . 1.389(4)
C17 C22 . 1.396(4)
C18 C19 . 1.384(5)
C18 H18 . 0.9500
C19 C20 . 1.377(5)
C19 H19 . 0.9500
C20 C21 . 1.384(5)
C20 H20 . 0.9500
C21 C22 . 1.387(5)
C21 H21 . 0.9500
C22 H22 . 0.9500
N2 C23 . 1.469(4)
C23 C24 . 1.518(4)
C23 H23A . 0.9900
C23 H23B . 0.9900
C24 C29 . 1.387(4)
C24 C25 . 1.393(4)
C25 C26 . 1.391(5)
C25 H25 . 0.9500
C26 C27 . 1.381(5)
C26 H26 . 0.9500
C27 C28 . 1.377(5)
C27 H27 . 0.9500
C28 C29 . 1.395(5)
C28 H28 . 0.9500
C29 H29 . 0.9500
C30 C31 . 1.384(6)
C30 C35 . 1.385(5)
C30 H30 . 0.9500
C31 C32 . 1.372(7)
C31 H31 . 0.9500
C32 C33 . 1.360(7)
C32 H32 . 0.9500
C33 C34 . 1.387(5)
C33 H33 . 0.9500
C34 C35 . 1.352(5)
C34 H34 . 0.9500
C35 C36 . 1.515(4)
C36 N3 . 1.471(3)
C36 H36A . 0.9900
C36 H36B . 0.9900
N3 C37 . 1.351(3)
N3 C38 . 1.397(3)
C37 N4 . 1.353(3)
C37 Se2 . 1.866(3)
Se2 Ag 2_667 2.7187(4)
Se2 Ag . 2.7677(4)
C38 C45 . 1.359(4)
C38 C39 . 1.475(4)
C39 C40 . 1.386(4)
C39 C44 . 1.397(4)
C40 C41 . 1.395(4)
C40 H40 . 0.9500
C41 C42 . 1.377(5)
C41 H41 . 0.9500
C42 C43 . 1.380(5)
C42 H42 . 0.9500
C43 C44 . 1.387(4)
C43 H43 . 0.9500
C44 H44 . 0.9500
C45 N4 . 1.392(3)
C45 C46 . 1.481(4)
C46 C51 . 1.389(4)
C46 C47 . 1.392(4)
C47 C48 . 1.387(4)
C47 H47 . 0.9500
C48 C49 . 1.374(5)
C48 H48 . 0.9500
C49 C50 . 1.380(5)
C49 H49 . 0.9500
C50 C51 . 1.386(4)
C50 H50 . 0.9500
C51 H51 . 0.9500
N4 C52 . 1.465(3)
C52 C53 . 1.507(4)
C52 H52A . 0.9900
C52 H52B . 0.9900
C53 C54 . 1.389(4)
C53 C58 . 1.395(4)
C54 C55 . 1.392(5)
C54 H54 . 0.9500
C55 C56 . 1.383(6)
C55 H55 . 0.9500
C56 C57 . 1.378(6)
C56 H56 . 0.9500
C57 C58 . 1.381(5)
C57 H57 . 0.9500
C58 H58 . 0.9500
Ag Br . 2.6631(4)
Ag Se2 2_667 2.7186(4)
C59 Cl1 . 1.746(4)
C59 Cl2 . 1.761(6)
C59 H59A . 0.9900
C59 H59B . 0.9900
C60 Cl3 . 1.760(5)
C60 Cl4A . 1.762(5)
C60 Cl4B . 1.88(2)
C60 H60A . 0.9900
C60 H60B . 0.9900
C60 H60C . 0.9900
C60 H60D . 0.9900

loop_
_geom_torsion_atom_site_label_1
_geom_torsion_atom_site_label_2
_geom_torsion_atom_site_label_3
_geom_torsion_atom_site_label_4
_geom_torsion_site_symmetry_4
_geom_torsion
C6 C1 C2 C3 . 0.0(5)
C1 C2 C3 C4 . 0.3(5)
C2 C3 C4 C5 . -0.3(6)
C3 C4 C5 C6 . 0.1(6)
C4 C5 C6 C1 . 0.2(5)
C4 C5 C6 C7 . -179.6(3)
C2 C1 C6 C5 . -0.2(5)
C2 C1 C6 C7 . 179.6(3)
C5 C6 C7 N1 . -120.5(3)
C1 C6 C7 N1 . 59.7(4)
C6 C7 N1 C8 . -111.0(3)
C6 C7 N1 C9 . 69.7(3)
C9 N1 C8 N2 . 0.4(3)
C7 N1 C8 N2 . -179.0(2)
C9 N1 C8 Se1 . 178.68(19)
C7 N1 C8 Se1 . -0.7(4)
N2 C8 Se1 Ag . 94.9(2)
N1 C8 Se1 Ag . -83.1(2)
C8 N1 C9 C16 . -1.0(3)
C7 N1 C9 C16 . 178.4(2)
C8 N1 C9 C10 . 175.2(2)
C7 N1 C9 C10 . -5.5(4)
C16 C9 C10 C11 . 59.5(4)
N1 C9 C10 C11 . -115.8(3)
C16 C9 C10 C15 . -123.2(4)
N1 C9 C10 C15 . 61.6(4)
C15 C10 C11 C12 . -0.5(5)
C9 C10 C11 C12 . 176.9(3)
C10 C11 C12 C13 . 0.0(6)
C11 C12 C13 C14 . -0.3(6)
C12 C13 C14 C15 . 1.2(7)
C11 C10 C15 C14 . 1.4(5)
C9 C10 C15 C14 . -176.0(3)
C13 C14 C15 C10 . -1.8(6)
N1 C9 C16 N2 . 1.2(3)
C10 C9 C16 N2 . -174.6(3)
N1 C9 C16 C17 . -173.6(3)
C10 C9 C16 C17 . 10.6(5)
C9 C16 C17 C18 . -121.8(3)
N2 C16 C17 C18 . 64.1(4)
C9 C16 C17 C22 . 58.3(4)
N2 C16 C17 C22 . -115.7(3)
C22 C17 C18 C19 . 0.6(5)
C16 C17 C18 C19 . -179.3(3)
C17 C18 C19 C20 . 0.2(5)
C18 C19 C20 C21 . -0.8(6)
C19 C20 C21 C22 . 0.5(6)
C20 C21 C22 C17 . 0.3(5)
C18 C17 C22 C21 . -0.9(5)
C16 C17 C22 C21 . 179.0(3)
N1 C8 N2 C16 . 0.4(3)
Se1 C8 N2 C16 . -177.93(19)
N1 C8 N2 C23 . 171.8(2)
Se1 C8 N2 C23 . -6.5(4)
C9 C16 N2 C8 . -1.0(3)
C17 C16 N2 C8 . 174.2(2)
C9 C16 N2 C23 . -172.4(2)
C17 C16 N2 C23 . 2.8(4)
C8 N2 C23 C24 . 97.6(3)
C16 N2 C23 C24 . -92.3(3)
N2 C23 C24 C29 . 134.4(3)
N2 C23 C24 C25 . -49.4(4)
C29 C24 C25 C26 . 1.5(4)
C23 C24 C25 C26 . -174.7(3)
C24 C25 C26 C27 . -0.6(5)
C25 C26 C27 C28 . -0.3(5)
C26 C27 C28 C29 . 0.2(5)
C25 C24 C29 C28 . -1.7(5)
C23 C24 C29 C28 . 174.7(3)
C27 C28 C29 C24 . 0.8(5)
C35 C30 C31 C32 . 1.5(7)
C30 C31 C32 C33 . -2.3(7)
C31 C32 C33 C34 . 2.0(7)
C32 C33 C34 C35 . -1.0(8)
C33 C34 C35 C30 . 0.1(6)
C33 C34 C35 C36 . 178.7(4)
C31 C30 C35 C34 . -0.4(6)
C31 C30 C35 C36 . -179.0(4)
C34 C35 C36 N3 . 44.2(4)
C30 C35 C36 N3 . -137.3(3)
C35 C36 N3 C37 . 72.1(3)
C35 C36 N3 C38 . -92.7(3)
C38 N3 C37 N4 . 0.8(3)
C36 N3 C37 N4 . -166.1(2)
C38 N3 C37 Se2 . 178.82(19)
C36 N3 C37 Se2 . 11.9(4)
N3 C37 Se2 Ag 2_667 128.8(2)
N4 C37 Se2 Ag 2_667 -53.6(2)
N3 C37 Se2 Ag . 52.6(2)
N4 C37 Se2 Ag . -129.7(2)
C37 N3 C38 C45 . -1.2(3)
C36 N3 C38 C45 . 165.5(2)
C37 N3 C38 C39 . 176.5(3)
C36 N3 C38 C39 . -16.9(4)
C45 C38 C39 C40 . 123.0(3)
N3 C38 C39 C40 . -54.1(4)
C45 C38 C39 C44 . -52.8(4)
N3 C38 C39 C44 . 130.1(3)
C44 C39 C40 C41 . -0.1(4)
C38 C39 C40 C41 . -176.0(3)
C39 C40 C41 C42 . 0.2(5)
C40 C41 C42 C43 . -0.3(5)
C41 C42 C43 C44 . 0.2(5)
C42 C43 C44 C39 . -0.1(4)
C40 C39 C44 C43 . 0.1(4)
C38 C39 C44 C43 . 176.0(2)
N3 C38 C45 N4 . 1.0(3)
C39 C38 C45 N4 . -176.5(3)
N3 C38 C45 C46 . -179.5(3)
C39 C38 C45 C46 . 2.9(5)
C38 C45 C46 C51 . 111.2(3)
N4 C45 C46 C51 . -69.5(4)
C38 C45 C46 C47 . -64.2(4)
N4 C45 C46 C47 . 115.2(3)
C51 C46 C47 C48 . 0.7(4)
C45 C46 C47 C48 . 176.1(3)
C46 C47 C48 C49 . -1.0(4)
C47 C48 C49 C50 . 0.3(5)
C48 C49 C50 C51 . 0.7(5)
C49 C50 C51 C46 . -1.0(5)
C47 C46 C51 C50 . 0.3(4)
C45 C46 C51 C50 . -175.0(3)
N3 C37 N4 C45 . -0.1(3)
Se2 C37 N4 C45 . -178.15(19)
N3 C37 N4 C52 . -178.2(2)
Se2 C37 N4 C52 . 3.8(4)
C38 C45 N4 C37 . -0.6(3)
C46 C45 N4 C37 . 180.0(2)
C38 C45 N4 C52 . 177.5(2)
C46 C45 N4 C52 . -2.0(4)
C37 N4 C52 C53 . -89.4(3)
C45 N4 C52 C53 . 92.9(3)
N4 C52 C53 C54 . 14.8(4)
N4 C52 C53 C58 . -167.5(3)
C58 C53 C54 C55 . -0.1(5)
C52 C53 C54 C55 . 177.5(3)
C53 C54 C55 C56 . -0.5(5)
C54 C55 C56 C57 . 0.7(6)
C55 C56 C57 C58 . -0.1(6)
C56 C57 C58 C53 . -0.5(5)
C54 C53 C58 C57 . 0.7(5)
C52 C53 C58 C57 . -177.2(3)

_cod_database_fobs_code 2243145
